data_4311311
loop_
_publ_author_name
_publ_author_address
'Christian Zimmermann'
;
  Institut fuer Anorganische Chemie der Universitaet
  Engesserstrasse, Gebaeude 30.45
  D-76128 Karlsruhe
  Deutschland
;
'Christopher E. Anson'
;
  Institut fuer Anorganische Chemie der Universitaet
  Engesserstrasse, Gebaeude 30.45
  D-76128 Karlsruhe
  Deutschland
;
'Amanda L. Eckermann'
;
  Institut fuer Anorganische Chemie der Universitaet
  Engesserstrasse, Gebaeude 30.45
  D-76128 Karlsruhe
  Deutschland
;
'Markus Wunder'
;
  Institut fuer Anorganische Chemie der Universitaet
  Engesserstrasse, Gebaeude 30.45
  D-76128 Karlsruhe
  Deutschland
;
'Gerda Fischer'
;
  Physikalisches Institut
  Engesserstrasse, Gebaeude 30.45
  D-76128 Karlsruhe
  Deutschland
;
'Ilka Keilhauer'
;
  Physikalisches Institut
  Engesserstrasse
  D-76128 Karlsruhe
  Deutschland
;
'Erik Herrling'
;
  Physikalisches Institut
  Engesserstrasse
  D-76128 Karlsruhe
  Deutschland
;
'Bernd Pilawa'
;
  Physikalisches Institut
  Engesserstrasse
  D-76128 Karlsruhe
  Deutschland
;
'Oliver Hampe'
;
  Institut fuer Nanotechnologie
  Forschungszentrum Karlsruhe GmbH
  D-76021 Karlsruhe
  Deutschland
;
'Florian Weigend'
;
  Institut fuer Nanotechnologie
  Forschungszentrum Karlsruhe GmbH
  D-76021 Karlsruhe
  Deutschland
;
'Stefanie Dehnen'
;
  Institut fuer Anorganische Chemie der Universitaet
  Engesserstrasse, Gebaeude 30.45
  D-76128 Karlsruhe
  Deutschland
;

_publ_contact_author 'Dr. Stefanie Dehnen'
_publ_contact_author_address
; Institut fuer Anorganische Chemie der Universitaet
  Engesserstrasse, Gebaeude 30.45
  D-76128 Karlsruhe
  Deutschland
;
_publ_contact_author_email dehnen@aoc.uka.de
_publ_contact_author_fax 'Int + 721/608 7021'
_publ_contact_author_phone 'Int + 721/608 2850'
_publ_section_title
;
 Syntheses of the 47 Electron Clusters [(Cp*Fe)3(\m3-X)2] (X = S, Se) and
 the First Fe/Sn/Se Heterocubane Cluster [(Cp*Fe)3(SnCl3)(\m3-Se)4].DME by
 the Use of Chalcogenostannate Salts
;
_journal_name_full 'Inorganic Chemistry'
_journal_page_first 4595
_journal_page_last 4603
_journal_paper_doi 10.1021/ic034876t
_journal_volume 43
_journal_year 2004
_chemical_formula_sum 'C34 H55 Cl3 Fe3 O2 Se4 Sn'
_chemical_formula_weight 1204.21
_chemical_name_systematic
; 
 ? 
;
_space_group_IT_number 62
_symmetry_cell_setting orthorhombic
_symmetry_space_group_name_Hall '-P 2ac 2n'
_symmetry_space_group_name_H-M 'P n m a'
_atom_sites_solution_hydrogens geom
_atom_sites_solution_primary direct
_atom_sites_solution_secondary difmap
_audit_creation_method SHELXL-97
_cell_angle_alpha 90.00
_cell_angle_beta 90.00
_cell_angle_gamma 90.00
_cell_formula_units_Z 8
_cell_length_a 21.3716(10)
_cell_length_b 16.5989(8)
_cell_length_c 22.8810(11)
_cell_measurement_temperature 200(2)
_cell_volume 8116.9(7)
_computing_cell_refinement 'SMART-NT 5.6 (Bruker AXS, 2000)'
_computing_data_collection 'SMART-NT 5.6 (Bruker AXS, 2000)'
_computing_data_reduction 'SAINT+ 6.0 (Bruker AXS, 2000)'
_computing_molecular_graphics 'SHELXTL 5.1 (Bruker AXS Inc., 1997)'
_computing_publication_material 'SHELXTL 5.1 (Bruker AXS Inc., 1997)'
_computing_structure_refinement 'SHELXTL 5.1 (Bruker AXS Inc., 1997)'
_computing_structure_solution 'SHELXTL 5.1 (Bruker AXS Inc., 1997)'
_diffrn_ambient_temperature 200(2)
_diffrn_measured_fraction_theta_full 0.998
_diffrn_measured_fraction_theta_max 0.910
_diffrn_measurement_device_type 'Bruker Apex SMART 1000'
_diffrn_measurement_method 'charge-coupled detector'
_diffrn_radiation_monochromator graphite
_diffrn_radiation_source 'rotating anode'
_diffrn_radiation_type MoK\a
_diffrn_radiation_wavelength 0.71073
_diffrn_reflns_av_R_equivalents 0.2070
_diffrn_reflns_av_sigmaI/netI 0.2193
_diffrn_reflns_limit_h_max 18
_diffrn_reflns_limit_h_min -28
_diffrn_reflns_limit_k_max 21
_diffrn_reflns_limit_k_min -20
_diffrn_reflns_limit_l_max 26
_diffrn_reflns_limit_l_min -29
_diffrn_reflns_number 49053
_diffrn_reflns_theta_full 25.00
_diffrn_reflns_theta_max 28.52
_diffrn_reflns_theta_min 1.30
_exptl_absorpt_coefficient_mu 5.474
_exptl_absorpt_correction_T_max 1.000000
_exptl_absorpt_correction_T_min 0.453797
_exptl_absorpt_correction_type empirical
_exptl_absorpt_process_details 'SADABS (Bruker AXS, 2000)'
_exptl_crystal_colour black
_exptl_crystal_density_diffrn 1.971
_exptl_crystal_density_method 'not measured'
_exptl_crystal_description block
_exptl_crystal_F_000 4720
_exptl_crystal_size_max 0.15
_exptl_crystal_size_mid 0.10
_exptl_crystal_size_min 0.05
_refine_diff_density_max 2.373
_refine_diff_density_min -1.867
_refine_diff_density_rms 0.213
_refine_ls_extinction_coef 0.000028(11)
_refine_ls_extinction_expression Fc^*^=kFc[1+0.001xFc^2^\l^3^/sin(2\q)]^-1/4^
_refine_ls_extinction_method SHELXL
_refine_ls_goodness_of_fit_ref 0.861
_refine_ls_hydrogen_treatment mixed
_refine_ls_matrix_type full
_refine_ls_number_parameters 465
_refine_ls_number_reflns 9697
_refine_ls_number_restraints 0
_refine_ls_restrained_S_all 0.861
_refine_ls_R_factor_all 0.1757
_refine_ls_R_factor_gt 0.0717
_refine_ls_shift/su_max 0.002
_refine_ls_shift/su_mean 0.000
_refine_ls_structure_factor_coef Fsqd
_refine_ls_weighting_details 'calc w=1/[\s^2^(Fo^2^)+(0.0541P)^2^+0.0000P] where P=(Fo^2^+2Fc^2^)/3'
_refine_ls_weighting_scheme calc
_refine_ls_wR_factor_gt 0.1500
_refine_ls_wR_factor_ref 0.1699
_reflns_number_gt 3720
_reflns_number_total 9697
_reflns_threshold_expression >2sigma(I)
_cod_data_source_file ic034876tsi20040617_030605_1.cif
_cod_data_source_block Fe3SnSe
_cod_depositor_comments
;
The following automatic conversions were performed:
data name '_publ_author_adress' replaced with '_publ_author_address'
as specified in the replacement file
'/home/antanas/src/cod-tools/trunk/data/replacement-values/replacement_tags.lst'.

Automatic conversion script
Id: cif_correct_tags 5005 2017-03-03 11:38:54Z antanas 
;
_cod_database_code 4311311

loop_
_symmetry_equiv_pos_as_xyz
'x, y, z'
'-x+1/2, -y, z+1/2'
'-x, y+1/2, -z'
'x+1/2, -y+1/2, -z+1/2'
'-x, -y, -z'
'x-1/2, y, -z-1/2'
'x, -y-1/2, z'
'-x-1/2, y-1/2, z-1/2'

loop_
_atom_site_label
_atom_site_type_symbol
_atom_site_fract_x
_atom_site_fract_y
_atom_site_fract_z
_atom_site_U_iso_or_equiv
_atom_site_adp_type
_atom_site_occupancy
_atom_site_symmetry_multiplicity
_atom_site_calc_flag
_atom_site_refinement_flags
_atom_site_disorder_assembly
_atom_site_disorder_group
Se1 Se 0.37462(7) 0.2500 0.65658(6) 0.0282(4) Uani 1 2 d S . .
Fe1 Fe 0.37122(9) 0.2500 0.55503(9) 0.0270(5) Uani 1 2 d S . .
Fe2 Fe 0.44000(7) 0.14528(10) 0.63256(6) 0.0277(4) Uani 1 1 d . . .
Se2 Se 0.51607(7) 0.2500 0.63935(6) 0.0264(4) Uani 1 2 d S . .
Se3 Se 0.44522(5) 0.14908(7) 0.53198(4) 0.0282(3) Uani 1 1 d . . .
Sn1 Sn 0.54241(5) 0.2500 0.52543(4) 0.0282(3) Uani 1 2 d S . .
Cl1 Cl 0.54488(19) 0.2500 0.41799(16) 0.0411(11) Uani 1 2 d S . .
Cl2 Cl 0.62001(13) 0.1424(2) 0.53098(12) 0.0450(8) Uani 1 1 d . . .
C1 C 0.3277(7) 0.2500 0.4738(6) 0.038(5) Uani 1 2 d S . .
C2 C 0.3058(5) 0.1806(9) 0.5014(5) 0.042(3) Uani 1 1 d . . .
C3 C 0.2736(4) 0.2061(8) 0.5543(5) 0.053(4) Uani 1 1 d . . .
C4 C 0.3603(7) 0.2500 0.4144(6) 0.043(5) Uani 1 2 d S . .
H4A H 0.3818 0.1997 0.4089 0.065 Uiso 0.77(9) 1 calc PR . .
H4B H 0.3900 0.2934 0.4128 0.065 Uiso 0.77(9) 1 calc PR . .
H4C H 0.3298 0.2569 0.3840 0.065 Uiso 0.77(9) 1 calc PR . .
H4D H 0.3526 0.3003 0.3949 0.065 Uiso 0.23(9) 1 calc PR . .
H4E H 0.3444 0.2066 0.3910 0.065 Uiso 0.23(9) 1 calc PR . .
H4F H 0.4046 0.2431 0.4198 0.065 Uiso 0.23(9) 1 calc PR . .
C5 C 0.3077(6) 0.0951(8) 0.4826(6) 0.060(4) Uani 1 1 d . . .
H5A H 0.3416 0.0875 0.4557 0.089 Uiso 1 1 calc R . .
H5B H 0.2690 0.0813 0.4639 0.089 Uiso 1 1 calc R . .
H5C H 0.3138 0.0612 0.5161 0.089 Uiso 1 1 calc R . .
C6 C 0.2407(5) 0.1556(9) 0.5957(5) 0.062(4) Uani 1 1 d . . .
H6A H 0.2479 0.1753 0.6346 0.093 Uiso 1 1 calc R . .
H6B H 0.2558 0.1013 0.5927 0.093 Uiso 1 1 calc R . .
H6C H 0.1967 0.1568 0.5874 0.093 Uiso 1 1 calc R . .
C7 C 0.4538(7) 0.0952(8) 0.7141(5) 0.051(4) Uani 1 1 d . . .
C8 C 0.5018(5) 0.0651(8) 0.6764(5) 0.039(3) Uani 1 1 d . . .
C9 C 0.4705(5) 0.0234(7) 0.6316(5) 0.031(3) Uani 1 1 d . . .
C10 C 0.4058(6) 0.0236(7) 0.6418(5) 0.040(3) Uani 1 1 d . . .
C11 C 0.3960(6) 0.0655(8) 0.6939(5) 0.046(4) Uani 1 1 d . . .
C12 C 0.4674(7) 0.1430(8) 0.7701(5) 0.063(4) Uani 1 1 d . . .
H12A H 0.4562 0.1985 0.7644 0.094 Uiso 0.45(14) 1 calc PR . .
H12B H 0.5112 0.1395 0.7792 0.094 Uiso 0.45(14) 1 calc PR . .
H12C H 0.4435 0.1211 0.8018 0.094 Uiso 0.45(14) 1 calc PR . .
H12D H 0.4844 0.1075 0.7992 0.094 Uiso 0.55(14) 1 calc PR . .
H12E H 0.4293 0.1666 0.7844 0.094 Uiso 0.55(14) 1 calc PR . .
H12F H 0.4971 0.1849 0.7618 0.094 Uiso 0.55(14) 1 calc PR . .
C13 C 0.5698(6) 0.0726(10) 0.6843(7) 0.077(5) Uani 1 1 d . . .
H13A H 0.5855 0.0255 0.7037 0.115 Uiso 1 1 calc R . .
H13B H 0.5787 0.1194 0.7074 0.115 Uiso 1 1 calc R . .
H13C H 0.5896 0.0778 0.6468 0.115 Uiso 1 1 calc R . .
C14 C 0.5046(6) -0.0239(8) 0.5869(5) 0.056(4) Uani 1 1 d . . .
H14A H 0.5341 0.0102 0.5673 0.084 Uiso 1 1 calc R . .
H14B H 0.4754 -0.0451 0.5590 0.084 Uiso 1 1 calc R . .
H14C H 0.5264 -0.0676 0.6054 0.084 Uiso 1 1 calc R . .
C15 C 0.3593(6) -0.0282(9) 0.6113(6) 0.065(4) Uani 1 1 d . . .
H15A H 0.3653 -0.0833 0.6228 0.098 Uiso 1 1 calc R . .
H15B H 0.3647 -0.0233 0.5698 0.098 Uiso 1 1 calc R . .
H15C H 0.3178 -0.0114 0.6218 0.098 Uiso 1 1 calc R . .
C16 C 0.3339(6) 0.0757(9) 0.7251(6) 0.072(5) Uani 1 1 d . . .
H16A H 0.3386 0.1134 0.7566 0.108 Uiso 1 1 calc R . .
H16B H 0.3205 0.0247 0.7404 0.108 Uiso 1 1 calc R . .
H16C H 0.3032 0.0955 0.6981 0.108 Uiso 1 1 calc R . .
Se4 Se 0.86981(7) 0.2500 0.36011(7) 0.0415(5) Uani 1 2 d S . .
Fe3 Fe 0.87947(10) 0.2500 0.46030(9) 0.0317(6) Uani 1 2 d S . .
Fe4 Fe 0.95349(7) 0.16077(10) 0.35985(7) 0.0323(4) Uani 1 1 d . . .
Se5 Se 1.03779(7) 0.2500 0.36259(7) 0.0295(4) Uani 1 2 d S . .
Se6 Se 0.95582(5) 0.14862(7) 0.46294(5) 0.0334(3) Uani 1 1 d . . .
Sn2 Sn 1.05200(5) 0.2500 0.47877(5) 0.0346(3) Uani 1 2 d S . .
Cl3 Cl 1.0463(2) 0.2500 0.58571(16) 0.0466(12) Uani 1 2 d S . .
Cl4 Cl 1.13117(14) 0.1447(2) 0.47745(13) 0.0592(10) Uani 1 1 d . . .
C17 C 0.7807(8) 0.2500 0.4695(7) 0.048(5) Uani 1 2 d S . .
C18 C 0.8039(5) 0.1820(8) 0.4954(6) 0.043(3) Uani 1 1 d . . .
C19 C 0.8445(5) 0.2092(7) 0.5423(4) 0.040(3) Uani 1 1 d . . .
C20 C 0.7285(8) 0.2500 0.4249(7) 0.063(6) Uani 1 2 d S . .
H20A H 0.7201 0.3043 0.4127 0.094 Uiso 0.50 1 calc PR . .
H20B H 0.6915 0.2272 0.4420 0.094 Uiso 0.50 1 calc PR . .
H20C H 0.7408 0.2185 0.3916 0.094 Uiso 0.50 1 calc PR . .
C21 C 0.7865(6) 0.1012(10) 0.4840(7) 0.083(5) Uani 1 1 d . . .
H21A H 0.7515 0.0869 0.5081 0.125 Uiso 1 1 calc R . .
H21B H 0.8211 0.0663 0.4926 0.125 Uiso 1 1 calc R . .
H21C H 0.7752 0.0957 0.4436 0.125 Uiso 1 1 calc R . .
C22 C 0.8772(6) 0.1553(11) 0.5861(5) 0.096(7) Uani 1 1 d . . .
H22A H 0.9138 0.1821 0.6008 0.144 Uiso 1 1 calc R . .
H22B H 0.8892 0.1059 0.5675 0.144 Uiso 1 1 calc R . .
H22C H 0.8493 0.1437 0.6179 0.144 Uiso 1 1 calc R . .
C23 C 0.9270(6) 0.1066(8) 0.2780(6) 0.049(3) Uani 1 1 d . . .
C24 C 0.9896(6) 0.1072(9) 0.2824(6) 0.051(4) Uani 1 1 d . . .
C25 C 1.0067(7) 0.0636(8) 0.3323(7) 0.062(4) Uani 1 1 d . . .
C26 C 0.9528(9) 0.0343(9) 0.3573(5) 0.067(5) Uani 1 1 d . . .
C27 C 0.9043(7) 0.0609(10) 0.3262(7) 0.075(5) Uani 1 1 d . . .
C28 C 0.8891(7) 0.1480(11) 0.2294(6) 0.105(7) Uani 1 1 d . . .
H28A H 0.9168 0.1646 0.1986 0.158 Uiso 1 1 calc R . .
H28B H 0.8681 0.1943 0.2451 0.158 Uiso 1 1 calc R . .
H28C H 0.8588 0.1109 0.2141 0.158 Uiso 1 1 calc R . .
C29 C 1.0360(6) 0.1416(9) 0.2376(6) 0.070(4) Uani 1 1 d . . .
H29A H 1.0281 0.1181 0.2000 0.105 Uiso 0.50(15) 1 calc PR . .
H29B H 1.0780 0.1292 0.2496 0.105 Uiso 0.50(15) 1 calc PR . .
H29C H 1.0310 0.1990 0.2353 0.105 Uiso 0.50(15) 1 calc PR . .
H29D H 1.0632 0.1794 0.2566 0.105 Uiso 0.50(15) 1 calc PR . .
H29E H 1.0134 0.1683 0.2070 0.105 Uiso 0.50(15) 1 calc PR . .
H29F H 1.0604 0.0985 0.2213 0.105 Uiso 0.50(15) 1 calc PR . .
C30 C 1.0747(8) 0.0462(12) 0.3498(9) 0.155(11) Uani 1 1 d . . .
H30A H 1.0770 -0.0056 0.3683 0.232 Uiso 1 1 calc R . .
H30B H 1.0889 0.0869 0.3765 0.232 Uiso 1 1 calc R . .
H30C H 1.1007 0.0465 0.3156 0.232 Uiso 1 1 calc R . .
C31 C 0.9506(13) -0.0274(9) 0.4065(7) 0.182(14) Uani 1 1 d . . .
H31A H 0.9187 -0.0126 0.4340 0.273 Uiso 1 1 calc R . .
H31B H 0.9904 -0.0289 0.4260 0.273 Uiso 1 1 calc R . .
H31C H 0.9414 -0.0796 0.3906 0.273 Uiso 1 1 calc R . .
C32 C 0.8317(8) 0.0472(16) 0.3297(8) 0.185(14) Uani 1 1 d . . .
H32A H 0.8227 0.0083 0.3596 0.278 Uiso 1 1 calc R . .
H32B H 0.8167 0.0277 0.2928 0.278 Uiso 1 1 calc R . .
H32C H 0.8114 0.0971 0.3390 0.278 Uiso 1 1 calc R . .
C51 C 0.2724(16) -0.051(2) 0.3506(15) 0.086(11) Uiso 0.50 1 d P . .
O51 O 0.2555(12) -0.1306(18) 0.3260(10) 0.114(8) Uiso 0.50 1 d P . .
C52 C 0.2802(19) -0.201(3) 0.3443(17) 0.126(15) Uiso 0.50 1 d P . .
C53 C 0.2630(13) -0.2500 0.3023(13) 0.109(9) Uiso 1 2 d S . .
O52 O 0.2917(10) -0.2256(17) 0.2447(9) 0.115(9) Uiso 0.50 1 d P . .
C54 C 0.3517(13) -0.272(2) 0.2288(11) 0.088(11) Uiso 0.50 1 d P . .
C61A C 0.211(3) 0.316(4) 0.243(2) 0.12(2) Uiso 0.35 1 d P . .
C61B C 0.204(5) 0.2500 0.219(5) 0.13(4) Uiso 0.30 2 d SP . .
O61 O 0.2364(12) 0.2500 0.2674(12) 0.166(9) Uiso 1 2 d S . .
C62 C 0.208(2) 0.202(3) 0.315(2) 0.16(2) Uiso 0.50 1 d P . .
C63A C 0.220(4) 0.146(6) 0.326(4) 0.08(3) Uiso 0.25 1 d P . .
C63B C 0.233(3) 0.137(4) 0.352(3) 0.07(2) Uiso 0.25 1 d P . .
O62 O 0.2346(13) 0.077(2) 0.3070(12) 0.127(9) Uiso 0.50 1 d P . .
C64A C 0.249(3) 0.008(5) 0.353(3) 0.07(2) Uiso 0.25 1 d P . .
C64B C 0.265(3) 0.005(4) 0.330(3) 0.053(17) Uiso 0.25 1 d P . .

loop_
_atom_site_aniso_label
_atom_site_aniso_U_11
_atom_site_aniso_U_22
_atom_site_aniso_U_33
_atom_site_aniso_U_23
_atom_site_aniso_U_13
_atom_site_aniso_U_12
Se1 0.0204(8) 0.0412(10) 0.0230(8) 0.000 0.0039(6) 0.000
Fe1 0.0162(11) 0.0418(15) 0.0230(12) 0.000 0.0005(9) 0.000
Fe2 0.0256(8) 0.0349(10) 0.0227(8) 0.0003(7) 0.0025(7) 0.0014(8)
Se2 0.0173(7) 0.0373(10) 0.0245(8) 0.000 -0.0014(6) 0.000
Se3 0.0252(6) 0.0353(7) 0.0241(6) -0.0024(5) 0.0023(5) -0.0005(5)
Sn1 0.0190(5) 0.0395(7) 0.0260(6) 0.000 0.0057(5) 0.000
Cl1 0.043(2) 0.055(3) 0.026(2) 0.000 0.0100(19) 0.000
Cl2 0.0354(15) 0.053(2) 0.0466(18) 0.0015(16) 0.0056(14) 0.0139(16)
C1 0.020(8) 0.072(15) 0.023(9) 0.000 -0.002(7) 0.000
C2 0.018(6) 0.067(10) 0.041(7) -0.007(7) -0.020(5) -0.017(6)
C3 0.008(5) 0.102(12) 0.050(8) 0.001(7) -0.009(5) -0.008(6)
C4 0.046(11) 0.047(12) 0.037(10) 0.000 0.003(8) 0.000
C5 0.049(8) 0.053(10) 0.077(10) -0.008(8) -0.023(7) 0.000(8)
C6 0.037(7) 0.106(13) 0.044(8) 0.021(8) 0.003(6) -0.017(8)
C7 0.087(11) 0.045(8) 0.022(6) 0.013(6) -0.007(7) 0.006(8)
C8 0.039(7) 0.045(9) 0.032(7) 0.009(6) -0.004(6) 0.009(7)
C9 0.039(7) 0.029(7) 0.024(6) 0.005(5) 0.004(5) 0.015(5)
C10 0.053(8) 0.027(7) 0.040(7) -0.001(6) 0.009(6) -0.008(6)
C11 0.044(8) 0.065(10) 0.030(7) 0.016(7) 0.007(6) -0.003(7)
C12 0.123(13) 0.038(8) 0.027(7) 0.014(6) -0.013(7) 0.000(9)
C13 0.051(9) 0.076(12) 0.103(12) 0.014(10) -0.002(8) 0.011(9)
C14 0.074(10) 0.050(9) 0.045(8) 0.019(7) 0.018(7) 0.010(8)
C15 0.054(9) 0.062(10) 0.078(10) 0.003(8) 0.012(8) 0.006(8)
C16 0.082(10) 0.074(11) 0.061(9) 0.025(8) 0.052(8) 0.006(9)
Se4 0.0172(8) 0.0784(15) 0.0289(9) 0.000 -0.0023(7) 0.000
Fe3 0.0183(11) 0.0467(16) 0.0300(12) 0.000 -0.0005(10) 0.000
Fe4 0.0281(8) 0.0350(10) 0.0337(9) -0.0006(8) -0.0079(8) -0.0013(8)
Se5 0.0237(8) 0.0351(10) 0.0297(9) 0.000 0.0022(7) 0.000
Se6 0.0302(6) 0.0376(8) 0.0324(6) 0.0007(5) 0.0038(5) -0.0003(6)
Sn2 0.0197(6) 0.0549(8) 0.0292(6) 0.000 -0.0063(5) 0.000
Cl3 0.062(3) 0.050(3) 0.028(2) 0.000 -0.007(2) 0.000
Cl4 0.0409(18) 0.088(3) 0.049(2) -0.0032(19) -0.0115(15) 0.027(2)
C17 0.035(10) 0.070(16) 0.039(11) 0.000 0.010(8) 0.000
C18 0.027(6) 0.039(8) 0.063(9) 0.006(7) 0.015(6) 0.000(6)
C19 0.031(6) 0.064(9) 0.025(6) 0.016(6) 0.016(5) 0.004(6)
C20 0.031(10) 0.113(19) 0.045(11) 0.000 -0.001(9) 0.000
C21 0.044(8) 0.081(14) 0.125(14) -0.014(11) 0.042(9) -0.017(9)
C22 0.059(9) 0.176(19) 0.052(9) 0.067(11) 0.009(7) 0.038(12)
C23 0.047(8) 0.054(9) 0.044(8) -0.018(7) -0.010(6) 0.008(7)
C24 0.032(7) 0.068(11) 0.053(9) -0.008(7) -0.006(6) 0.012(7)
C25 0.068(10) 0.025(8) 0.093(12) -0.024(8) -0.038(9) 0.019(8)
C26 0.129(15) 0.043(9) 0.028(8) 0.003(6) -0.014(9) -0.011(11)
C27 0.077(11) 0.079(13) 0.069(11) -0.041(10) 0.004(9) -0.051(10)
C28 0.092(12) 0.17(2) 0.059(10) -0.055(12) -0.047(9) 0.049(13)
C29 0.070(10) 0.055(10) 0.085(11) -0.026(8) 0.034(8) -0.011(8)
C30 0.137(17) 0.120(17) 0.21(2) -0.120(17) -0.115(16) 0.089(15)
C31 0.43(4) 0.034(10) 0.085(14) 0.014(9) -0.022(19) -0.054(19)
C32 0.136(17) 0.29(3) 0.132(18) -0.102(19) 0.056(14) -0.18(2)

loop_
_atom_type_symbol
_atom_type_description
_atom_type_scat_dispersion_real
_atom_type_scat_dispersion_imag
_atom_type_scat_source
C C 0.0033 0.0016 'International Tables Vol C Tables 4.2.6.8 and 6.1.1.4'
H H 0.0000 0.0000 'International Tables Vol C Tables 4.2.6.8 and 6.1.1.4'
Fe Fe 0.3463 0.8444 'International Tables Vol C Tables 4.2.6.8 and 6.1.1.4'
Se Se -0.0929 2.2259 'International Tables Vol C Tables 4.2.6.8 and 6.1.1.4'
Sn Sn -0.6537 1.4246 'International Tables Vol C Tables 4.2.6.8 and 6.1.1.4'
O O 0.0106 0.0060 'International Tables Vol C Tables 4.2.6.8 and 6.1.1.4'
Cl Cl 0.1484 0.1585 'International Tables Vol C Tables 4.2.6.8 and 6.1.1.4'

loop_
_geom_angle_atom_site_label_1
_geom_angle_atom_site_label_2
_geom_angle_atom_site_label_3
_geom_angle
_geom_angle_site_symmetry_1
_geom_angle_site_symmetry_3
_geom_angle_publ_flag
Fe1 Se1 Fe2 77.28(6) . . yes
Fe2 Se1 Fe2 98.36(9) . 7_565 yes
Fe2 Se1 Fe1 77.28(6) 7_565 . ?
C1 Fe1 C2 38.1(4) . . ?
C1 Fe1 C2 38.1(4) . 7_565 ?
C2 Fe1 C2 63.6(7) . 7_565 ?
C1 Fe1 C3 64.6(5) . . ?
C2 Fe1 C3 38.6(4) . . ?
C2 Fe1 C3 64.2(5) 7_565 . ?
C1 Fe1 C3 64.6(5) . 7_565 ?
C2 Fe1 C3 64.2(5) . 7_565 ?
C2 Fe1 C3 38.6(4) 7_565 7_565 ?
C3 Fe1 C3 38.5(7) . 7_565 ?
C1 Fe1 Se1 155.2(4) . . ?
C2 Fe1 Se1 125.5(3) . . ?
C2 Fe1 Se1 125.5(3) 7_565 . ?
C3 Fe1 Se1 92.1(3) . . ?
C3 Fe1 Se1 92.1(3) 7_565 . ?
C1 Fe1 Se3 95.7(3) . . ?
C2 Fe1 Se3 85.9(3) . . ?
C2 Fe1 Se3 132.5(3) 7_565 . ?
C3 Fe1 Se3 113.4(3) . . ?
C3 Fe1 Se3 149.7(3) 7_565 . ?
Se1 Fe1 Se3 101.67(7) . . yes
C1 Fe1 Se3 95.7(3) . 7_565 ?
C2 Fe1 Se3 132.5(3) . 7_565 ?
C2 Fe1 Se3 85.9(4) 7_565 7_565 ?
C3 Fe1 Se3 149.7(3) . 7_565 ?
C3 Fe1 Se3 113.4(3) 7_565 7_565 ?
Se1 Fe1 Se3 101.67(7) . 7_565 ?
Se3 Fe1 Se3 90.27(9) . 7_565 yes
C1 Fe1 Fe2 141.04(13) . 7_565 ?
C2 Fe1 Fe2 170.8(3) . 7_565 ?
C2 Fe1 Fe2 110.7(4) 7_565 7_565 ?
C3 Fe1 Fe2 133.2(3) . 7_565 ?
C3 Fe1 Fe2 106.7(3) 7_565 7_565 ?
Se1 Fe1 Fe2 50.93(5) . 7_565 ?
Se3 Fe1 Fe2 102.90(8) . 7_565 ?
Se3 Fe1 Fe2 50.91(5) 7_565 7_565 ?
C1 Fe1 Fe2 141.04(13) . . ?
C2 Fe1 Fe2 110.7(4) . . ?
C2 Fe1 Fe2 170.8(3) 7_565 . ?
C3 Fe1 Fe2 106.7(3) . . ?
C3 Fe1 Fe2 133.2(3) 7_565 . ?
Se1 Fe1 Fe2 50.93(5) . . ?
Se3 Fe1 Fe2 50.91(5) . . ?
Se3 Fe1 Fe2 102.90(8) 7_565 . ?
Fe2 Fe1 Fe2 74.07(8) 7_565 . ?
C7 Fe2 C9 65.3(5) . . ?
C7 Fe2 C8 39.9(4) . . ?
C9 Fe2 C8 38.6(4) . . ?
C7 Fe2 C11 39.0(5) . . ?
C9 Fe2 C11 63.5(5) . . ?
C8 Fe2 C11 65.0(5) . . ?
C7 Fe2 C10 65.3(5) . . ?
C9 Fe2 C10 38.2(4) . . ?
C8 Fe2 C10 65.1(5) . . ?
C11 Fe2 C10 37.9(4) . . ?
C7 Fe2 Se1 100.1(4) . . ?
C9 Fe2 Se1 155.4(3) . . ?
C8 Fe2 Se1 137.6(3) . . ?
C11 Fe2 Se1 92.5(4) . . ?
C10 Fe2 Se1 118.6(3) . . ?
C7 Fe2 Se3 155.0(4) . . ?
C9 Fe2 Se3 90.0(3) . . ?
C8 Fe2 Se3 117.3(3) . . ?
C11 Fe2 Se3 133.7(4) . . ?
C10 Fe2 Se3 98.0(3) . . ?
Se1 Fe2 Se3 104.34(7) . . yes
C7 Fe2 Se2 97.9(4) . . ?
C9 Fe2 Se2 119.0(3) . . ?
C8 Fe2 Se2 90.1(3) . . ?
C11 Fe2 Se2 134.9(4) . . ?
C10 Fe2 Se2 155.0(3) . . ?
Se1 Fe2 Se2 81.23(6) . . yes
Se3 Fe2 Se2 90.69(7) . . yes
C7 Fe2 Fe1 150.6(4) . . ?
C9 Fe2 Fe1 136.3(3) . . ?
C8 Fe2 Fe1 169.5(3) . . ?
C11 Fe2 Fe1 123.4(3) . . ?
C10 Fe2 Fe1 116.8(3) . . ?
Se1 Fe2 Fe1 51.79(6) . . ?
Se3 Fe2 Fe1 52.73(5) . . ?
Se2 Fe2 Fe1 87.03(6) . . ?
C7 Fe2 Fe2 113.8(4) . 7_565 ?
C9 Fe2 Fe2 162.1(3) . 7_565 ?
C8 Fe2 Fe2 128.7(3) . 7_565 ?
C11 Fe2 Fe2 128.1(4) . 7_565 ?
C10 Fe2 Fe2 159.4(3) . 7_565 ?
Se1 Fe2 Fe2 40.82(5) . 7_565 ?
Se3 Fe2 Fe2 88.43(5) . 7_565 ?
Se2 Fe2 Fe2 43.21(4) . 7_565 ?
Fe1 Fe2 Fe2 52.96(4) . 7_565 ?
Fe2 Se2 Fe2 93.57(9) . 7_565 yes
Fe2 Se2 Sn1 94.60(6) . . yes
Fe2 Se2 Sn1 94.60(6) 7_565 . ?
Fe1 Se3 Fe2 76.36(7) . . yes
Fe1 Se3 Sn1 95.07(5) . . yes
Fe2 Se3 Sn1 96.36(6) . . yes
Se2 Sn1 Se3 77.36(4) . . yes
Se2 Sn1 Se3 77.36(4) . 7_565 ?
Se3 Sn1 Se3 77.63(5) . 7_565 yes
Cl2 Sn1 Se2 95.31(7) . . yes
Cl2 Sn1 Se2 95.31(8) 7_565 . ?
Cl1 Sn1 Se2 169.04(11) . . yes
Cl2 Sn1 Se3 93.80(8) . . yes
Cl2 Sn1 Se3 169.69(8) 7_565 . ?
Cl1 Sn1 Se3 94.17(8) . . yes
Cl2 Sn1 Se3 169.69(8) . 7_565 yes
Cl2 Sn1 Se3 93.80(8) 7_565 7_565 ?
Cl1 Sn1 Se3 94.17(8) . 7_565 ?
Cl1 Sn1 Cl2 92.14(10) . . yes
Cl2 Sn1 Cl1 92.14(10) 7_565 . ?
Cl2 Sn1 Cl2 94.10(15) . 7_565 yes
C2 C1 C2 111.3(15) 7_565 . ?
C2 C1 C4 123.8(8) 7_565 . ?
C2 C1 C4 123.8(8) . . ?
C2 C1 Fe1 75.3(7) 7_565 . ?
C2 C1 Fe1 75.3(7) . . ?
C4 C1 Fe1 126.3(10) . . ?
C1 C2 C3 107.1(12) . . ?
C1 C2 C5 130.5(12) . . ?
C3 C2 C5 122.3(12) . . ?
C1 C2 Fe1 66.7(7) . . ?
C3 C2 Fe1 71.5(6) . . ?
C5 C2 Fe1 130.4(9) . . ?
C6 C3 C2 127.2(13) . . ?
C6 C3 C3 125.4(8) . 7_565 ?
C2 C3 C3 107.0(8) . 7_565 ?
C6 C3 Fe1 130.0(8) . . ?
C2 C3 Fe1 69.9(6) . . ?
C3 C3 Fe1 70.8(3) 7_565 . ?
C11 C7 C8 108.1(11) . . ?
C11 C7 C12 128.4(12) . . ?
C8 C7 C12 123.2(12) . . ?
C11 C7 Fe2 73.7(7) . . ?
C8 C7 Fe2 72.4(6) . . ?
C12 C7 Fe2 125.0(9) . . ?
C9 C8 C7 105.7(10) . . ?
C9 C8 C13 127.0(12) . . ?
C7 C8 C13 127.3(12) . . ?
C9 C8 Fe2 70.7(6) . . ?
C7 C8 Fe2 67.7(6) . . ?
C13 C8 Fe2 128.3(10) . . ?
C10 C9 C8 110.2(10) . . ?
C10 C9 C14 127.0(11) . . ?
C8 C9 C14 122.1(10) . . ?
C10 C9 Fe2 72.1(7) . . ?
C8 C9 Fe2 70.7(7) . . ?
C14 C9 Fe2 131.5(8) . . ?
C11 C10 C9 107.0(11) . . ?
C11 C10 C15 125.9(11) . . ?
C9 C10 C15 125.4(11) . . ?
C11 C10 Fe2 70.6(7) . . ?
C9 C10 Fe2 69.7(7) . . ?
C15 C10 Fe2 136.2(9) . . ?
C10 C11 C7 108.8(11) . . ?
C10 C11 C16 126.1(12) . . ?
C7 C11 C16 125.1(12) . . ?
C10 C11 Fe2 71.5(7) . . ?
C7 C11 Fe2 67.3(7) . . ?
C16 C11 Fe2 128.5(9) . . ?
Fe3 Se4 Fe4 86.18(7) . 7_565 yes
Fe3 Se4 Fe4 86.18(7) . . yes
Fe4 Se4 Fe4 79.26(9) 7_565 . ?
C17 Fe3 C18 37.5(4) . . ?
C17 Fe3 C18 37.5(4) . 7_565 ?
C18 Fe3 C18 64.1(7) . 7_565 ?
C17 Fe3 C19 64.1(5) . 7_565 ?
C18 Fe3 C19 64.6(5) . 7_565 ?
C18 Fe3 C19 39.9(4) 7_565 7_565 ?
C17 Fe3 C19 64.1(5) . . ?
C18 Fe3 C19 39.9(4) . . ?
C18 Fe3 C19 64.6(5) 7_565 . ?
C19 Fe3 C19 37.1(6) 7_565 . ?
C17 Fe3 Se4 90.6(5) . . ?
C18 Fe3 Se4 107.9(4) . . ?
C18 Fe3 Se4 107.9(4) 7_565 . ?
C19 Fe3 Se4 147.7(3) 7_565 . ?
C19 Fe3 Se4 147.7(3) . . ?
C17 Fe3 Se6 133.62(8) . 7_565 ?
C18 Fe3 Se6 154.1(4) . 7_565 ?
C18 Fe3 Se6 97.9(3) 7_565 7_565 ?
C19 Fe3 Se6 89.6(3) 7_565 7_565 ?
C19 Fe3 Se6 116.7(3) . 7_565 ?
Se4 Fe3 Se6 95.05(8) . 7_565 ?
C17 Fe3 Se6 133.62(8) . . ?
C18 Fe3 Se6 97.9(3) . . ?
C18 Fe3 Se6 154.1(4) 7_565 . ?
C19 Fe3 Se6 116.7(3) 7_565 . ?
C19 Fe3 Se6 89.6(3) . . ?
Se4 Fe3 Se6 95.05(8) . . yes
Se6 Fe3 Se6 91.73(9) . 7_565 yes
C17 Fe3 Fe4 124.8(4) . . ?
C18 Fe3 Fe4 113.9(4) . . ?
C18 Fe3 Fe4 154.6(4) 7_565 . ?
C19 Fe3 Fe4 164.9(3) 7_565 . ?
C19 Fe3 Fe4 131.9(3) . . ?
Se4 Fe3 Fe4 47.18(5) . . ?
Se6 Fe3 Fe4 90.39(7) 7_565 . ?
Se6 Fe3 Fe4 48.22(5) . . ?
C17 Fe3 Fe4 124.8(4) . 7_565 ?
C18 Fe3 Fe4 154.6(4) . 7_565 ?
C18 Fe3 Fe4 113.9(4) 7_565 7_565 ?
C19 Fe3 Fe4 131.9(3) 7_565 7_565 ?
C19 Fe3 Fe4 164.9(3) . 7_565 ?
Se4 Fe3 Fe4 47.18(5) . 7_565 ?
Se6 Fe3 Fe4 48.22(5) 7_565 7_565 ?
Se6 Fe3 Fe4 90.39(7) . 7_565 ?
Fe4 Fe3 Fe4 55.92(7) . 7_565 ?
C25 Fe4 C26 38.5(6) . . ?
C25 Fe4 C27 63.3(6) . . ?
C26 Fe4 C27 36.9(6) . . ?
C25 Fe4 C24 38.9(5) . . ?
C26 Fe4 C24 64.0(6) . . ?
C27 Fe4 C24 63.1(5) . . ?
C25 Fe4 C23 63.5(5) . . ?
C26 Fe4 C23 63.7(5) . . ?
C27 Fe4 C23 39.0(5) . . ?
C24 Fe4 C23 36.5(4) . . ?
C25 Fe4 Se4 156.9(4) . . ?
C26 Fe4 Se4 129.2(6) . . ?
C27 Fe4 Se4 96.8(5) . . ?
C24 Fe4 Se4 123.2(4) . . ?
C23 Fe4 Se4 93.8(3) . . ?
C25 Fe4 Se5 94.5(4) . . ?
C26 Fe4 Se5 129.8(6) . . ?
C27 Fe4 Se5 153.4(4) . . ?
C24 Fe4 Se5 90.4(4) . . ?
C23 Fe4 Se5 119.4(4) . . ?
Se4 Fe4 Se5 100.94(7) . . yes
C25 Fe4 Se6 103.0(5) . . ?
C26 Fe4 Se6 86.7(3) . . ?
C27 Fe4 Se6 107.9(5) . . ?
C24 Fe4 Se6 141.9(4) . . ?
C23 Fe4 Se6 146.8(4) . . ?
Se4 Fe4 Se6 93.90(8) . . yes
Se5 Fe4 Se6 90.63(7) . . yes
C25 Fe4 Fe4 141.1(5) . 7_565 ?
C26 Fe4 Fe4 178.4(4) . 7_565 ?
C27 Fe4 Fe4 141.8(5) . 7_565 ?
C24 Fe4 Fe4 114.7(4) . 7_565 ?
C23 Fe4 Fe4 114.7(4) . 7_565 ?
Se4 Fe4 Fe4 50.37(5) . 7_565 ?
Se5 Fe4 Fe4 50.59(5) . 7_565 ?
Se6 Fe4 Fe4 94.88(5) . 7_565 ?
C25 Fe4 Fe3 149.5(5) . . ?
C26 Fe4 Fe3 119.0(4) . . ?
C27 Fe4 Fe3 112.6(4) . . ?
C24 Fe4 Fe3 169.6(3) . . ?
C23 Fe4 Fe3 134.2(3) . . ?
Se4 Fe4 Fe3 46.64(6) . . ?
Se5 Fe4 Fe3 93.98(6) . . ?
Se6 Fe4 Fe3 47.60(5) . . ?
Fe4 Fe4 Fe3 62.04(3) 7_565 . ?
Fe4 Se5 Fe4 78.81(9) . 7_565 yes
Fe4 Se5 Sn2 96.57(6) . . yes
Fe4 Se5 Sn2 96.57(6) 7_565 . ?
Fe3 Se6 Fe4 84.18(8) . . yes
Fe3 Se6 Sn2 94.97(6) . . yes
Fe4 Se6 Sn2 95.58(6) . . yes
Se5 Sn2 Se6 77.22(4) . . yes
Se5 Sn2 Se6 77.22(4) . 7_565 ?
Se6 Sn2 Se6 77.75(6) . 7_565 yes
Cl3 Sn2 Se5 170.64(12) . . yes
Cl4 Sn2 Se5 93.82(8) 7_565 . ?
Cl4 Sn2 Se5 93.82(8) . . yes
Cl3 Sn2 Se6 95.56(9) . . yes
Cl4 Sn2 Se6 169.25(9) 7_565 . yes
Cl4 Sn2 Se6 94.62(9) . . yes
Cl4 Sn2 Se6 94.62(9) 7_565 7_565 ?
Cl4 Sn2 Se6 169.25(9) . 7_565 ?
Cl3 Sn2 Se6 95.56(9) . 7_565 ?
Cl4 Sn2 Cl3 92.68(11) 7_565 . ?
Cl3 Sn2 Cl4 92.68(11) . . yes
Cl4 Sn2 Cl4 91.87(18) 7_565 . yes
C18 C17 C18 111.3(17) . 7_565 ?
C18 C17 C20 124.0(9) . . ?
C18 C17 C20 124.0(9) 7_565 . ?
C18 C17 Fe3 71.5(9) . . ?
C18 C17 Fe3 71.5(9) 7_565 . ?
C20 C17 Fe3 131.9(11) . . ?
C17 C18 C21 127.5(14) . . ?
C17 C18 C19 106.2(13) . . ?
C21 C18 C19 125.9(13) . . ?
C17 C18 Fe3 70.9(9) . . ?
C21 C18 Fe3 129.2(9) . . ?
C19 C18 Fe3 70.1(6) . . ?
C19 C19 C18 108.1(7) 7_565 . ?
C19 C19 C22 126.2(8) 7_565 . ?
C18 C19 C22 125.6(12) . . ?
C19 C19 Fe3 71.4(3) 7_565 . ?
C18 C19 Fe3 70.0(6) . . ?
C22 C19 Fe3 127.5(8) . . ?
C24 C23 C27 106.6(13) . . ?
C24 C23 C28 125.3(14) . . ?
C27 C23 C28 128.2(14) . . ?
C24 C23 Fe4 70.7(7) . . ?
C27 C23 Fe4 68.8(7) . . ?
C28 C23 Fe4 125.5(10) . . ?
C23 C24 C25 108.6(13) . . ?
C23 C24 C29 126.6(13) . . ?
C25 C24 C29 124.6(12) . . ?
C23 C24 Fe4 72.8(8) . . ?
C25 C24 Fe4 68.4(8) . . ?
C29 C24 Fe4 129.4(10) . . ?
C26 C25 C24 107.7(12) . . ?
C26 C25 C30 128.1(17) . . ?
C24 C25 C30 123.9(17) . . ?
C26 C25 Fe4 71.9(9) . . ?
C24 C25 Fe4 72.7(8) . . ?
C30 C25 Fe4 125.9(10) . . ?
C27 C26 C25 108.2(12) . . ?
C27 C26 C31 126.4(19) . . ?
C25 C26 C31 124.9(19) . . ?
C27 C26 Fe4 71.9(9) . . ?
C25 C26 Fe4 69.7(8) . . ?
C31 C26 Fe4 130.7(10) . . ?
C26 C27 C23 108.9(13) . . ?
C26 C27 C32 133.9(19) . . ?
C23 C27 C32 117.0(17) . . ?
C26 C27 Fe4 71.2(8) . . ?
C23 C27 Fe4 72.2(8) . . ?
C32 C27 Fe4 126.0(13) . . ?
C64B C51 C64A 35(5) . . ?
C64B C51 O51 125(5) . . ?
C64A C51 O51 134(5) . . ?
C52 O51 C51 124(3) . . ?
C53 C52 O51 102(3) . . ?
C53 C52 C52 51(2) . 7 ?
O51 C52 C52 150(2) . 7 ?
C52 C53 C52 77(4) 7 . ?
C52 C53 O52 111(2) 7 7 ?
C52 C53 O52 134(3) . 7 ?
C52 C53 O52 134(3) 7 . ?
C52 C53 O52 111(2) . . ?
O52 C53 O52 31(2) 7 . ?
O52 O52 C54 88(2) 7 7 ?
O52 O52 C53 74.4(11) 7 . ?
C54 O52 C53 129(2) 7 . ?
O52 O52 C54 59.8(15) 7 . ?
C54 O52 C54 29(3) 7 . ?
C53 O52 C54 114(2) . . ?
C54 C54 O52 92(2) 7 7 ?
C54 C54 O52 59.8(15) 7 . ?
O52 C54 O52 32(2) 7 . ?
C61B C61A O61 61(6) . . ?
C61B C61A C62 106(7) . 7_565 ?
O61 C61A C62 58(3) . 7_565 ?
C61B C61A C63A 135(8) . 7_565 ?
O61 C61A C63A 80(4) . 7_565 ?
C62 C61A C63A 30(3) 7_565 7_565 ?
C61A C61B C61A 124(10) 7_565 . ?
C61A C61B O61 63(6) 7_565 . ?
C61A C61B O61 63(6) . . ?
C61B O61 C61A 56(3) . 7_565 ?
C61B O61 C61A 56(3) . . ?
C61A O61 C61A 110(6) 7_565 . ?
C61B O61 C62 114(5) . . ?
C61A O61 C62 73(3) 7_565 . ?
C61A O61 C62 125(4) . . ?
C61B O61 C62 114(5) . 7_565 ?
C61A O61 C62 125(4) 7_565 7_565 ?
C61A O61 C62 73(3) . 7_565 ?
C62 O61 C62 65(4) . 7_565 ?
C63A C62 C63B 23(6) . . ?
C63A C62 O61 125(8) . . ?
C63B C62 O61 132(4) . . ?
C63A C62 C62 159(7) . 7_565 ?
C63B C62 C62 138(4) . 7_565 ?
O61 C62 C62 58(2) . 7_565 ?
C63A C62 C61A 93(7) . 7_565 ?
C63B C62 C61A 114(5) . 7_565 ?
O61 C62 C61A 50(3) . 7_565 ?
C62 C62 C61A 100(3) 7_565 7_565 ?
C63B C63A C62 123(10) . . ?
C63B C63A O62 89(10) . . ?
C62 C63A O62 147(10) . . ?
C63B C63A C61A 161(10) . 7_565 ?
C62 C63A C61A 57(6) . 7_565 ?
O62 C63A C61A 89(5) . 7_565 ?
C63A C63B O62 63(10) . . ?
C63A C63B C62 34(10) . . ?
O62 C63B C62 97(5) . . ?
C63A O62 C63B 28(4) . . ?
C63A O62 C64B 137(6) . . ?
C63B O62 C64B 109(5) . . ?
C63A O62 C64A 119(5) . . ?
C63B O62 C64A 92(4) . . ?
C64B O62 C64A 24(3) . . ?
C64B C64A C51 70(10) . . ?
C64B C64A O62 66(10) . . ?
C51 C64A O62 134(7) . . ?
C64A C64B C51 76(10) . . ?
C64A C64B O62 90(10) . . ?
C51 C64B O62 162(7) . . ?

loop_
_geom_bond_atom_site_label_1
_geom_bond_atom_site_label_2
_geom_bond_distance
_geom_bond_site_symmetry_2
_geom_bond_publ_flag
Fe1 Fe2 2.886(2) 7_565 ?
Fe1 Fe2 2.886(2) . yes
Fe2 Fe2 3.476(3) 7_565 yes
Se1 Fe1 2.325(2) . yes
Se1 Fe2 2.2969(18) 7_565 ?
Se1 Fe2 2.2969(18) . yes
Fe1 C1 2.078(14) . ?
Fe1 C2 2.188(11) . ?
Fe1 C2 2.188(10) 7_565 ?
Fe1 C3 2.210(10) . ?
Fe1 C3 2.210(10) 7_565 ?
Fe1 Se3 2.3634(18) . yes
Fe1 Se3 2.3634(18) 7_565 ?
Fe2 C7 2.063(11) . ?
Fe2 C9 2.126(11) . ?
Fe2 C8 2.127(11) . ?
Fe2 C11 2.146(12) . ?
Fe2 C10 2.157(12) . ?
Fe2 Se2 2.3851(19) . yes
Se2 Fe2 2.3851(19) 7_565 ?
Fe2 Se3 2.3050(18) . yes
Se2 Sn1 2.6667(17) . yes
Se3 Sn1 2.6726(13) . yes
Sn1 Se3 2.6726(13) 7_565 ?
Sn1 Cl1 2.459(4) . yes
Sn1 Cl2 2.441(3) . yes
Sn1 Cl2 2.441(3) 7_565 ?
C1 C2 1.396(14) 7_565 ?
C1 C2 1.396(14) . ?
C1 C4 1.529(18) . ?
C2 C3 1.454(15) . ?
C2 C5 1.483(17) . ?
C3 C6 1.448(15) . ?
C3 C3 1.46(3) 7_565 ?
C7 C11 1.407(16) . ?
C7 C8 1.430(16) . ?
C7 C12 1.536(16) . ?
C8 C9 1.407(15) . ?
C8 C13 1.469(16) . ?
C9 C10 1.402(15) . ?
C9 C14 1.481(15) . ?
C10 C11 1.396(16) . ?
C10 C15 1.489(16) . ?
C11 C16 1.517(15) . ?
Fe3 Fe4 3.159(2) . yes
Fe3 Fe4 3.159(2) 7_565 ?
Fe4 Fe4 2.962(3) 7_565 yes
Se4 Fe3 2.302(3) . yes
Se4 Fe4 2.322(2) 7_565 ?
Se4 Fe4 2.322(2) . yes
Fe3 C17 2.121(17) . ?
Fe3 C18 2.129(12) . ?
Fe3 C18 2.129(12) 7_565 ?
Fe3 C19 2.130(10) 7_565 ?
Fe3 C19 2.130(10) . ?
Fe3 Se6 2.3447(19) 7_565 ?
Fe3 Se6 2.3447(19) . yes
Fe4 C25 2.072(13) . ?
Fe4 C26 2.100(15) . ?
Fe4 C27 2.109(13) . ?
Fe4 C24 2.127(13) . ?
Fe4 C23 2.153(12) . ?
Fe4 Se5 2.3332(19) . yes
Fe4 Se6 2.368(2) . yes
Se5 Fe4 2.3332(19) 7_565 ?
Se5 Sn2 2.6755(18) . yes
Se6 Sn2 2.6811(13) . yes
Sn2 Se6 2.6811(13) 7_565 ?
Sn2 Cl3 2.450(4) . yes
Sn2 Cl4 2.433(3) 7_565 ?
Sn2 Cl4 2.433(3) . yes
C17 C18 1.367(15) . ?
C17 C18 1.367(15) 7_565 ?
C17 C20 1.51(2) . ?
C18 C21 1.415(18) . ?
C18 C19 1.453(15) . ?
C19 C19 1.36(2) 7_565 ?
C19 C22 1.515(15) . ?
C23 C24 1.341(16) . ?
C23 C27 1.425(19) . ?
C23 C28 1.537(17) . ?
C24 C25 1.399(18) . ?
C24 C29 1.537(17) . ?
C25 C26 1.37(2) . ?
C25 C30 1.535(19) . ?
C26 C27 1.33(2) . ?
C26 C31 1.522(19) . ?
C27 C32 1.57(2) . ?
C51 C64B 1.06(7) . ?
C51 C64A 1.10(8) . ?
C51 O51 1.48(4) . ?
O51 C52 1.34(4) . ?
C52 C53 1.32(4) . ?
C52 C52 1.64(9) 7 ?
C53 C52 1.32(4) 7 ?
C53 O52 1.51(3) 7 ?
C53 O52 1.51(3) . ?
O52 O52 0.81(6) 7 ?
O52 C54 1.33(3) 7 ?
O52 C54 1.54(3) . ?
C54 C54 0.74(7) 7 ?
C54 O52 1.33(3) 7 ?
C61A C61B 1.24(8) . ?
C61A O61 1.34(7) . ?
C61A C62 1.68(7) 7_565 ?
C61A C63A 2.00(10) 7_565 ?
C61B C61A 1.24(8) 7_565 ?
C61B O61 1.31(11) . ?
O61 C61A 1.34(7) 7_565 ?
O61 C62 1.49(5) . ?
O61 C62 1.49(5) 7_565 ?
C62 C63A 0.98(9) . ?
C62 C63B 1.46(9) . ?
C62 C62 1.60(11) 7_565 ?
C62 C61A 1.68(7) 7_565 ?
C63A C63B 0.67(10) . ?
C63A O62 1.27(9) . ?
C63A C61A 2.00(10) 7_565 ?
C63B O62 1.43(8) . ?
O62 C64B 1.45(7) . ?
O62 C64A 1.58(8) . ?
C64A C64B 0.64(8) . ?
